data_2225268
loop_
_publ_author_name
'de Souza, Marcus V. N.'
'Howie, R. Alan'
'Tiekink, Edward R. T.'
'Wardell, James L.'
'Wardell, Solange M. S. V.'
'Kaiser, Carlos R.'

_publ_section_title
;
 7-Chloro-4-[(<i>E</i>)-2-(2-methoxybenzylidene)hydrazin-1-yl]quinoline
 monohydrate
;
_journal_coeditor_code HB5340
_journal_issue 3
_journal_name_full 'Acta Crystallographica Section E'
_journal_page_first o698
_journal_page_last o699
_journal_paper_doi 10.1107/S1600536810006586
_journal_volume 66
_journal_year 2010
_chemical_formula_iupac 'C17 H14 Cl N3 O, H2 O'
_chemical_formula_moiety 'C17 H14 Cl N3 O, H2 O'
_chemical_formula_sum 'C17 H16 Cl N3 O2'
_chemical_formula_weight 329.78
_chemical_name_systematic
;
7-Chloro-4-[(<i>E</i>)-2-(2-methoxybenzylidene)hydrazin-1-yl]quinoline
monohydrate
;
_space_group_IT_number 14
_symmetry_cell_setting monoclinic
_symmetry_space_group_name_Hall '-P 2ybc'
_symmetry_space_group_name_H-M 'P 1 21/c 1'
_atom_sites_solution_hydrogens geom
_atom_sites_solution_primary direct
_atom_sites_solution_secondary difmap
_audit_creation_method SHELXL-97
_cell_angle_alpha 90
_cell_angle_beta 91.639(4)
_cell_angle_gamma 90
_cell_formula_units_Z 4
_cell_length_a 3.9202(2)
_cell_length_b 24.5084(17)
_cell_length_c 16.1212(11)
_cell_measurement_reflns_used 9260
_cell_measurement_temperature 120(2)
_cell_measurement_theta_max 27.5
_cell_measurement_theta_min 2.9
_cell_volume 1548.26(17)
_computing_cell_refinement 'DENZO (Otwinowski & Minor, 1997) and COLLECT (Hooft, 1998)'
_computing_data_collection 'COLLECT (Hooft, 1998)'
_computing_data_reduction 'DENZO (Otwinowski & Minor, 1997) and COLLECT (Hooft, 1998)'
_computing_molecular_graphics 'ORTEP-3 (Farrugia, 1997) and DIAMOND (Brandenburg, 2006)'
_computing_publication_material 'publCIF (Westrip, 2010)'
_computing_structure_refinement 'SHELXL97 (Sheldrick, 2008)'
_computing_structure_solution 'SHELXS97 (Sheldrick, 2008)'
_diffrn_ambient_temperature 120(2)
_diffrn_detector_area_resol_mean 9.091
_diffrn_measured_fraction_theta_full 0.991
_diffrn_measured_fraction_theta_max 0.991
_diffrn_measurement_device_type 'Nonius KappaCCD'
_diffrn_measurement_method '\f and \w scans'
_diffrn_radiation_monochromator '10 cm confocal mirrors'
_diffrn_radiation_source 'Enraf Nonius FR591 rotating anode'
_diffrn_radiation_type MoK\a
_diffrn_radiation_wavelength 0.71073
_diffrn_reflns_av_R_equivalents 0.096
_diffrn_reflns_av_sigmaI/netI 0.098
_diffrn_reflns_limit_h_max 4
_diffrn_reflns_limit_h_min -4
_diffrn_reflns_limit_k_max 29
_diffrn_reflns_limit_k_min -29
_diffrn_reflns_limit_l_max 19
_diffrn_reflns_limit_l_min -19
_diffrn_reflns_number 11507
_diffrn_reflns_theta_full 25.0
_diffrn_reflns_theta_max 25.0
_diffrn_reflns_theta_min 3.0
_diffrn_standards_decay_% 0
_diffrn_standards_number 0
_exptl_absorpt_coefficient_mu 0.260
_exptl_absorpt_correction_T_max 0.995
_exptl_absorpt_correction_T_min 0.735
_exptl_absorpt_correction_type multi-scan
_exptl_absorpt_process_details '(SADABS; Sheldrick, 2007)'
_exptl_crystal_colour colourless
_exptl_crystal_density_diffrn 1.415
_exptl_crystal_density_method 'not measured'
_exptl_crystal_description needle
_exptl_crystal_F_000 688
_exptl_crystal_size_max 0.62
_exptl_crystal_size_mid 0.03
_exptl_crystal_size_min 0.02
_refine_diff_density_max 0.40
_refine_diff_density_min -0.45
_refine_ls_extinction_method none
_refine_ls_goodness_of_fit_ref 1.04
_refine_ls_hydrogen_treatment mixed
_refine_ls_matrix_type full
_refine_ls_number_parameters 215
_refine_ls_number_reflns 2716
_refine_ls_number_restraints 0
_refine_ls_restrained_S_all 1.04
_refine_ls_R_factor_all 0.151
_refine_ls_R_factor_gt 0.093
_refine_ls_shift/su_max 0.001
_refine_ls_shift/su_max_lt 0.001
_refine_ls_shift/su_mean 0.000
_refine_ls_structure_factor_coef Fsqd
_refine_ls_weighting_details 'calc w=1/[\s^2^(Fo^2^)+(0.1P)^2^+10.4045P] where P=(Fo^2^+2Fc^2^)/3'
_refine_ls_weighting_scheme calc
_refine_ls_wR_factor_gt 0.213
_refine_ls_wR_factor_ref 0.260
_reflns_number_gt 1769
_reflns_number_total 2716
_reflns_threshold_expression I>2\s(I)
_cod_data_source_file hb5340.cif
_cod_data_source_block I
_cod_original_sg_symbol_H-M 'P 21/c'
_cod_database_code 2225268
_cod_database_fobs_code 2225268

loop_
_symmetry_equiv_pos_as_xyz
'x, y, z'
'-x, y+1/2, -z+1/2'
'-x, -y, -z'
'x, -y-1/2, z-1/2'

loop_
_atom_site_type_symbol
_atom_site_label
_atom_site_fract_x
_atom_site_fract_y
_atom_site_fract_z
_atom_site_U_iso_or_equiv
_atom_site_adp_type
_atom_site_calc_flag
_atom_site_refinement_flags
_atom_site_occupancy
_atom_site_disorder_assembly
_atom_site_disorder_group
Cl Cl1 0.0208(4) 0.57108(6) 0.05313(10) 0.0256(5) Uani d . 1 . .
O O1 1.3298(11) 0.93299(18) 0.2940(3) 0.0232(10) Uani d . 1 . .
N N1 0.1966(13) 0.7497(2) -0.0985(3) 0.0201(12) Uani d . 1 . .
N N2 0.6619(13) 0.8261(2) 0.1080(3) 0.0214(12) Uani d . 1 . .
H H2N 0.6968 0.8080 0.1547 0.026 Uiso calc R 1 . .
N N3 0.7680(12) 0.8795(2) 0.1015(3) 0.0195(12) Uani d . 1 . .
C C1 0.2920(16) 0.8018(3) -0.0989(4) 0.0232(15) Uani d . 1 . .
H H1 0.2504 0.8220 -0.1484 0.028 Uiso calc R 1 . .
C C2 0.4479(15) 0.8288(2) -0.0322(4) 0.0183(13) Uani d . 1 . .
H H2 0.5157 0.8658 -0.0377 0.022 Uiso calc R 1 . .
C C3 0.5046(15) 0.8016(2) 0.0426(4) 0.0203(14) Uani d . 1 . .
C C4 0.3926(15) 0.7459(2) 0.0470(4) 0.0176(13) Uani d . 1 . .
C C5 0.4234(15) 0.7141(3) 0.1204(4) 0.0223(14) Uani d . 1 . .
H H5 0.5240 0.7296 0.1692 0.027 Uiso calc R 1 . .
C C6 0.3094(16) 0.6611(2) 0.1217(4) 0.0206(14) Uani d . 1 . .
H H6 0.3293 0.6402 0.1712 0.025 Uiso calc R 1 . .
C C7 0.1640(15) 0.6384(2) 0.0496(4) 0.0176(13) Uani d . 1 . .
C C8 0.1307(16) 0.6672(3) -0.0225(4) 0.0213(14) Uani d . 1 . .
H H8 0.0329 0.6504 -0.0707 0.026 Uiso calc R 1 . .
C C9 0.2419(15) 0.7222(2) -0.0257(4) 0.0180(13) Uani d . 1 . .
C C10 0.9303(15) 0.8980(3) 0.1657(4) 0.0211(14) Uani d . 1 . .
H H10 0.9774 0.8745 0.2115 0.025 Uiso calc R 1 . .
C C11 1.0442(14) 0.9551(2) 0.1693(4) 0.0164(13) Uani d . 1 . .
C C12 1.2380(14) 0.9726(2) 0.2387(4) 0.0181(14) Uani d . 1 . .
C C13 1.3295(16) 1.0271(3) 0.2466(4) 0.0237(15) Uani d . 1 . .
H H13 1.4596 1.0391 0.2938 0.028 Uiso calc R 1 . .
C C14 1.2299(16) 1.0641(3) 0.1851(4) 0.0222(14) Uani d . 1 . .
H H14 1.2908 1.1014 0.1909 0.027 Uiso calc R 1 . .
C C15 1.0422(16) 1.0471(3) 0.1152(4) 0.0249(15) Uani d . 1 . .
H H15 0.9778 1.0725 0.0731 0.030 Uiso calc R 1 . .
C C16 0.9495(15) 0.9922(2) 0.1078(4) 0.0212(14) Uani d . 1 . .
H H16 0.8211 0.9802 0.0604 0.025 Uiso calc R 1 . .
C C17 1.5235(16) 0.9495(3) 0.3666(4) 0.0242(15) Uani d . 1 . .
H H17A 1.7439 0.9642 0.3501 0.036 Uiso calc R 1 . .
H H17B 1.5613 0.9179 0.4030 0.036 Uiso calc R 1 . .
H H17C 1.3976 0.9777 0.3962 0.036 Uiso calc R 1 . .
O O1W 0.7223(14) 0.7893(2) 0.2807(3) 0.0304(12) Uani d . 1 . .
H H1W 0.53(2) 0.785(3) 0.300(5) 0.046 Uiso d . 1 . .
H H2W 0.89(2) 0.780(3) 0.309(5) 0.046 Uiso d . 1 . .

loop_
_atom_site_aniso_label
_atom_site_aniso_U_11
_atom_site_aniso_U_22
_atom_site_aniso_U_33
_atom_site_aniso_U_12
_atom_site_aniso_U_13
_atom_site_aniso_U_23
Cl1 0.0319(9) 0.0186(8) 0.0263(9) -0.0044(7) -0.0002(7) 0.0044(7)
O1 0.028(2) 0.023(2) 0.018(2) 0.0005(19) -0.0047(18) -0.001(2)
N1 0.027(3) 0.019(3) 0.015(3) -0.002(2) -0.003(2) 0.002(2)
N2 0.027(3) 0.020(3) 0.017(3) -0.002(2) -0.003(2) 0.002(2)
N3 0.022(3) 0.015(3) 0.022(3) -0.002(2) 0.004(2) -0.002(2)
C1 0.026(3) 0.026(4) 0.017(4) 0.000(3) -0.005(3) 0.008(3)
C2 0.023(3) 0.015(3) 0.017(3) -0.001(2) 0.004(3) -0.004(3)
C3 0.018(3) 0.020(3) 0.022(4) 0.002(3) -0.003(3) -0.004(3)
C4 0.016(3) 0.020(3) 0.017(3) 0.001(2) 0.005(2) 0.001(3)
C5 0.023(3) 0.025(3) 0.019(4) 0.002(3) -0.002(3) 0.000(3)
C6 0.029(3) 0.015(3) 0.018(4) 0.002(3) 0.001(3) -0.001(3)
C7 0.019(3) 0.017(3) 0.018(3) 0.002(2) 0.008(2) -0.002(3)
C8 0.023(3) 0.024(3) 0.017(4) -0.004(3) -0.004(3) -0.001(3)
C9 0.023(3) 0.016(3) 0.015(3) 0.000(2) -0.002(3) -0.002(3)
C10 0.019(3) 0.021(3) 0.023(4) 0.001(3) 0.002(3) 0.005(3)
C11 0.014(3) 0.016(3) 0.018(3) -0.004(2) 0.001(2) -0.003(3)
C12 0.014(3) 0.019(3) 0.022(4) 0.001(2) 0.006(2) -0.004(3)
C13 0.027(3) 0.026(3) 0.018(4) -0.001(3) 0.000(3) 0.001(3)
C14 0.026(3) 0.015(3) 0.026(4) -0.007(3) 0.011(3) -0.003(3)
C15 0.027(3) 0.019(3) 0.029(4) 0.006(3) 0.003(3) 0.003(3)
C16 0.024(3) 0.018(3) 0.021(4) 0.001(3) 0.004(3) -0.004(3)
C17 0.022(3) 0.030(4) 0.021(4) -0.002(3) -0.002(3) -0.005(3)
O1W 0.028(3) 0.039(3) 0.024(3) 0.000(2) -0.005(2) 0.004(2)

loop_
_atom_type_symbol
_atom_type_description
_atom_type_scat_dispersion_real
_atom_type_scat_dispersion_imag
_atom_type_scat_source
C C 0.0033 0.0016 'International Tables Vol C Tables 4.2.6.8 and 6.1.1.4'
H H 0.0000 0.0000 'International Tables Vol C Tables 4.2.6.8 and 6.1.1.4'
Cl Cl 0.1484 0.1585 'International Tables Vol C Tables 4.2.6.8 and 6.1.1.4'
N N 0.0061 0.0033 'International Tables Vol C Tables 4.2.6.8 and 6.1.1.4'
O O 0.0106 0.0060 'International Tables Vol C Tables 4.2.6.8 and 6.1.1.4'

loop_
_geom_angle_atom_site_label_1
_geom_angle_atom_site_label_2
_geom_angle_atom_site_label_3
_geom_angle_site_symmetry_1
_geom_angle_site_symmetry_3
_geom_angle
_geom_angle_publ_flag
C12 O1 C17 . . 117.2(5) ?
C1 N1 C9 . . 116.6(5) ?
C3 N2 N3 . . 119.7(5) ?
C3 N2 H2N . . 120.2 ?
N3 N2 H2N . . 120.2 ?
C10 N3 N2 . . 114.6(5) ?
N1 C1 C2 . . 124.9(6) ?
N1 C1 H1 . . 117.6 ?
C2 C1 H1 . . 117.6 ?
C1 C2 C3 . . 119.9(6) ?
C1 C2 H2 . . 120.1 ?
C3 C2 H2 . . 120.1 ?
N2 C3 C2 . . 121.6(6) ?
N2 C3 C4 . . 121.2(6) ?
C2 C3 C4 . . 117.2(5) ?
C9 C4 C5 . . 119.1(5) ?
C9 C4 C3 . . 117.9(5) ?
C5 C4 C3 . . 122.9(6) ?
C6 C5 C4 . . 120.8(6) ?
C6 C5 H5 . . 119.6 ?
C4 C5 H5 . . 119.6 ?
C5 C6 C7 . . 119.3(6) ?
C5 C6 H6 . . 120.3 ?
C7 C6 H6 . . 120.3 ?
C8 C7 C6 . . 122.0(6) ?
C8 C7 Cl1 . . 119.7(5) ?
C6 C7 Cl1 . . 118.3(5) ?
C7 C8 C9 . . 120.1(6) ?
C7 C8 H8 . . 119.9 ?
C9 C8 H8 . . 119.9 ?
N1 C9 C8 . . 118.0(5) ?
N1 C9 C4 . . 123.4(5) ?
C8 C9 C4 . . 118.6(6) ?
N3 C10 C11 . . 120.7(6) ?
N3 C10 H10 . . 119.6 ?
C11 C10 H10 . . 119.6 ?
C16 C11 C12 . . 119.9(6) ?
C16 C11 C10 . . 121.4(5) ?
C12 C11 C10 . . 118.7(5) ?
O1 C12 C13 . . 124.3(6) ?
O1 C12 C11 . . 115.7(5) ?
C13 C12 C11 . . 120.0(6) ?
C12 C13 C14 . . 119.6(6) ?
C12 C13 H13 . . 120.2 ?
C14 C13 H13 . . 120.2 ?
C15 C14 C13 . . 120.9(6) ?
C15 C14 H14 . . 119.5 ?
C13 C14 H14 . . 119.5 ?
C14 C15 C16 . . 119.1(6) ?
C14 C15 H15 . . 120.4 ?
C16 C15 H15 . . 120.4 ?
C11 C16 C15 . . 120.3(6) ?
C11 C16 H16 . . 119.8 ?
C15 C16 H16 . . 119.8 ?
O1 C17 H17A . . 109.5 ?
O1 C17 H17B . . 109.5 ?
H17A C17 H17B . . 109.5 ?
O1 C17 H17C . . 109.5 ?
H17A C17 H17C . . 109.5 ?
H17B C17 H17C . . 109.5 ?
H1W O1W H2W . . 118(9) ?

loop_
_geom_bond_atom_site_label_1
_geom_bond_atom_site_label_2
_geom_bond_site_symmetry_2
_geom_bond_distance
_geom_bond_publ_flag
Cl1 C7 . 1.744(6) ?
O1 C12 . 1.360(7) ?
O1 C17 . 1.434(7) ?
N1 C1 . 1.330(8) ?
N1 C9 . 1.361(8) ?
N2 C3 . 1.348(8) ?
N2 N3 . 1.379(7) ?
N2 H2N . 0.8800 ?
N3 C10 . 1.282(8) ?
C1 C2 . 1.389(9) ?
C1 H1 . 0.9500 ?
C2 C3 . 1.391(9) ?
C2 H2 . 0.9500 ?
C3 C4 . 1.436(8) ?
C4 C9 . 1.420(8) ?
C4 C5 . 1.420(9) ?
C5 C6 . 1.372(9) ?
C5 H5 . 0.9500 ?
C6 C7 . 1.396(9) ?
C6 H6 . 0.9500 ?
C7 C8 . 1.362(9) ?
C8 C9 . 1.419(9) ?
C8 H8 . 0.9500 ?
C10 C11 . 1.471(8) ?
C10 H10 . 0.9500 ?
C11 C16 . 1.388(9) ?
C11 C12 . 1.401(8) ?
C12 C13 . 1.388(9) ?
C13 C14 . 1.391(9) ?
C13 H13 . 0.9500 ?
C14 C15 . 1.391(9) ?
C14 H14 . 0.9500 ?
C15 C16 . 1.399(9) ?
C15 H15 . 0.9500 ?
C16 H16 . 0.9500 ?
C17 H17A . 0.9800 ?
C17 H17B . 0.9800 ?
C17 H17C . 0.9800 ?
O1W H1W . 0.81(9) ?
O1W H2W . 0.82(9) ?

loop_
_geom_hbond_atom_site_label_D
_geom_hbond_atom_site_label_H
_geom_hbond_atom_site_label_A
_geom_hbond_site_symmetry_A
_geom_hbond_distance_DH
_geom_hbond_distance_HA
_geom_hbond_distance_DA
_geom_hbond_angle_DHA
N2 H2N O1W . 0.88 2.08 2.928(7) 161
O1W H1W N1 4_576 0.81(9) 2.30(9) 3.030(8) 150(8)
O1W H2W N1 4_676 0.82(9) 2.03(9) 2.820(7) 163(8)
C5 H5 O1W . 0.95 2.43 3.358(8) 166

loop_
_geom_torsion_atom_site_label_1
_geom_torsion_atom_site_label_2
_geom_torsion_atom_site_label_3
_geom_torsion_atom_site_label_4
_geom_torsion_site_symmetry_1
_geom_torsion_site_symmetry_2
_geom_torsion_site_symmetry_3
_geom_torsion_site_symmetry_4
_geom_torsion
_geom_torsion_publ_flag
C3 N2 N3 C10 . . . . -176.6(6) ?
C9 N1 C1 C2 . . . . 3.4(9) ?
N1 C1 C2 C3 . . . . -2.1(10) ?
N3 N2 C3 C2 . . . . 0.5(9) ?
N3 N2 C3 C4 . . . . 179.6(5) ?
C1 C2 C3 N2 . . . . 178.5(6) ?
C1 C2 C3 C4 . . . . -0.6(9) ?
N2 C3 C4 C9 . . . . -177.4(6) ?
C2 C3 C4 C9 . . . . 1.7(8) ?
N2 C3 C4 C5 . . . . 3.3(9) ?
C2 C3 C4 C5 . . . . -177.6(6) ?
C9 C4 C5 C6 . . . . 0.0(9) ?
C3 C4 C5 C6 . . . . 179.3(6) ?
C4 C5 C6 C7 . . . . 0.5(9) ?
C5 C6 C7 C8 . . . . -0.1(9) ?
C5 C6 C7 Cl1 . . . . -179.9(5) ?
C6 C7 C8 C9 . . . . -0.7(10) ?
Cl1 C7 C8 C9 . . . . 179.1(5) ?
C1 N1 C9 C8 . . . . 177.7(6) ?
C1 N1 C9 C4 . . . . -2.0(9) ?
C7 C8 C9 N1 . . . . -178.6(6) ?
C7 C8 C9 C4 . . . . 1.1(9) ?
C5 C4 C9 N1 . . . . 178.9(6) ?
C3 C4 C9 N1 . . . . -0.4(9) ?
C5 C4 C9 C8 . . . . -0.8(9) ?
C3 C4 C9 C8 . . . . 179.9(6) ?
N2 N3 C10 C11 . . . . -177.0(5) ?
N3 C10 C11 C16 . . . . 6.9(9) ?
N3 C10 C11 C12 . . . . -176.3(6) ?
C17 O1 C12 C13 . . . . 2.3(9) ?
C17 O1 C12 C11 . . . . -178.9(5) ?
C16 C11 C12 O1 . . . . -177.5(5) ?
C10 C11 C12 O1 . . . . 5.6(8) ?
C16 C11 C12 C13 . . . . 1.3(9) ?
C10 C11 C12 C13 . . . . -175.6(6) ?
O1 C12 C13 C14 . . . . 178.2(6) ?
C11 C12 C13 C14 . . . . -0.5(9) ?
C12 C13 C14 C15 . . . . -0.6(10) ?
C13 C14 C15 C16 . . . . 0.9(10) ?
C12 C11 C16 C15 . . . . -1.0(9) ?
C10 C11 C16 C15 . . . . 175.8(6) ?
C14 C15 C16 C11 . . . . -0.1(10) ?

loop_
_cod_related_entry_id
_cod_related_entry_database
_cod_related_entry_code
1 ChemSpider 30656020
